data_4028641
loop_
_publ_author_name
'Sergey P. Gromov'
'Svetlana N. Dmitrieva'
'Artem I. Vedernikov'
'Nikolay A. Kurchavov'
'Lyudmila G. Kuz'mina'
'Sergey K. Sazonov'
'Yuri A. Strelenko'
'Michael V. Alfimov'
'Judith A. K. Howard'
'Evgeny N. Ushakov'

_publ_section_title
;
 Synthesis, Structure, and Characterization of Chromo(fluoro)ionophores
 with Cation-Triggered Emission Based on N-Methylaza-Crown-Ether Styryl
 Dyes
;
_journal_name_full 'Journal of Organic Chemistry'
_journal_page_first 9834
_journal_page_last 9847
_journal_paper_doi 10.1021/jo401555a
_journal_volume 78
_journal_year 2013
_chemical_formula_sum 'C26 H37 Ba Cl3 N2 O18 S'
_chemical_formula_weight 941.33
_chemical_name_systematic ?
_space_group_IT_number 2
_symmetry_cell_setting triclinic
_symmetry_space_group_name_Hall '-P 1'
_symmetry_space_group_name_H-M 'P -1'
_atom_sites_solution_hydrogens geom
_atom_sites_solution_primary direct
_atom_sites_solution_secondary difmap
_audit_creation_method SHELXL-97
_cell_angle_alpha 75.226(4)
_cell_angle_beta 80.385(4)
_cell_angle_gamma 84.548(4)
_cell_formula_units_Z 2
_cell_length_a 8.7392(8)
_cell_length_b 12.4179(11)
_cell_length_c 17.0087(15)
_cell_measurement_reflns_used 1351
_cell_measurement_temperature 120.0(2)
_cell_measurement_theta_max 21.663
_cell_measurement_theta_min 2.343
_cell_volume 1757.1(3)
_computing_structure_refinement 'SHELXL-97 (Sheldrick, 1997)'
_computing_structure_solution 'SHELXS-97 (Sheldrick, 1990)'
_diffrn_ambient_temperature 120.0(2)
_diffrn_measured_fraction_theta_full 0.983
_diffrn_measured_fraction_theta_max 0.983
_diffrn_measurement_device_type 'Bruker SMART-6K'
_diffrn_measurement_method /W
_diffrn_radiation_monochromator graphite
_diffrn_radiation_source 'fine-focus sealed tube'
_diffrn_radiation_type MoK\a
_diffrn_radiation_wavelength 0.71073
_diffrn_reflns_av_R_equivalents 0.1415
_diffrn_reflns_av_sigmaI/netI 0.2045
_diffrn_reflns_limit_h_max 11
_diffrn_reflns_limit_h_min -10
_diffrn_reflns_limit_k_max 16
_diffrn_reflns_limit_k_min -16
_diffrn_reflns_limit_l_max 21
_diffrn_reflns_limit_l_min -22
_diffrn_reflns_number 13507
_diffrn_reflns_theta_full 28.00
_diffrn_reflns_theta_max 28.00
_diffrn_reflns_theta_min 1.25
_exptl_absorpt_coefficient_mu 1.498
_exptl_absorpt_correction_T_max 0.9707
_exptl_absorpt_correction_T_min 0.7340
_exptl_absorpt_correction_type multi-scan
_exptl_absorpt_process_details 'SADABS (Bruker, 2004)'
_exptl_crystal_colour orange
_exptl_crystal_density_diffrn 1.779
_exptl_crystal_description plate
_exptl_crystal_F_000 948
_exptl_crystal_size_max 0.22
_exptl_crystal_size_mid 0.14
_exptl_crystal_size_min 0.02
_refine_diff_density_max 1.751
_refine_diff_density_min -1.970
_refine_diff_density_rms 0.198
_refine_ls_extinction_method none
_refine_ls_goodness_of_fit_ref 0.916
_refine_ls_hydrogen_treatment constr
_refine_ls_matrix_type full
_refine_ls_number_parameters 479
_refine_ls_number_reflns 8354
_refine_ls_number_restraints 36
_refine_ls_restrained_S_all 0.924
_refine_ls_R_factor_all 0.1734
_refine_ls_R_factor_gt 0.0885
_refine_ls_shift/su_max 0.000
_refine_ls_shift/su_mean 0.000
_refine_ls_structure_factor_coef Fsqd
_refine_ls_weighting_details 'calc w=1/[\s^2^(Fo^2^)+(0.1031P)^2^+0.0000P] where P=(Fo^2^+2Fc^2^)/3'
_refine_ls_weighting_scheme calc
_refine_ls_wR_factor_gt 0.1862
_refine_ls_wR_factor_ref 0.2162
_reflns_number_gt 4352
_reflns_number_total 8354
_reflns_threshold_expression >2sigma(I)
_cod_data_source_file jo401555a_si_001_6.cif
_cod_data_source_block 1a+Ba
_cod_database_code 4028641

loop_
_symmetry_equiv_pos_as_xyz
'x, y, z'
'-x, -y, -z'

loop_
_atom_site_label
_atom_site_type_symbol
_atom_site_fract_x
_atom_site_fract_y
_atom_site_fract_z
_atom_site_U_iso_or_equiv
_atom_site_adp_type
_atom_site_occupancy
_atom_site_symmetry_multiplicity
_atom_site_calc_flag
_atom_site_refinement_flags
_atom_site_disorder_assembly
_atom_site_disorder_group
_atom_site_attached_hydrogens
Ba1 Ba 0.01849(7) 0.12224(5) 0.19535(4) 0.02614(19) Uani 1 1 d . A . 0
O1W O 0.0412(9) -0.0322(7) 0.3479(5) 0.049(2) Uani 1 1 d . . . 2
O2W O 0.080(3) 0.0516(18) 0.4807(12) 0.082(7) Uani 0.50 1 d P . . 2
O3W O -0.344(3) -0.087(2) 0.459(2) 0.136(12) Uani 0.50 1 d P . . 2
Cl1 Cl -0.3109(3) 0.2803(2) 0.05806(17) 0.0331(6) Uani 1 1 d . . . 0
O11 O -0.2203(8) 0.1869(6) 0.0989(5) 0.0433(19) Uani 1 1 d . . . 0
O12 O -0.4295(8) 0.2391(6) 0.0261(5) 0.040(2) Uani 1 1 d . . . 0
O13 O -0.2119(11) 0.3468(7) -0.0071(6) 0.071(3) Uani 1 1 d . . . 0
O14 O -0.3829(10) 0.3415(9) 0.1166(7) 0.082(4) Uani 1 1 d . . . 0
Cl2 Cl -0.1512(3) -0.1898(2) 0.25421(19) 0.0418(7) Uani 1 1 d . . . 0
O21 O -0.1013(11) -0.0820(7) 0.2072(5) 0.057(2) Uani 1 1 d . . . 0
O22 O -0.0726(16) -0.2707(8) 0.2149(7) 0.094(4) Uani 1 1 d . . . 0
O23 O -0.118(2) -0.2120(11) 0.3324(8) 0.130(6) Uani 1 1 d U . . 0
O24 O -0.3082(11) -0.1898(10) 0.2539(11) 0.151(7) Uani 1 1 d U . . 0
Cl3 Cl -0.2558(3) 0.1853(4) 0.3584(2) 0.0718(12) Uani 1 1 d . . . 0
O31 O -0.0970(10) 0.1956(8) 0.3528(6) 0.063(3) Uani 1 1 d . . . 0
O32 O -0.2744(11) 0.1410(13) 0.2907(7) 0.112(5) Uani 1 1 d U . . 0
O33 O -0.3286(19) 0.1228(14) 0.4277(7) 0.157(8) Uani 1 1 d U . . 0
O34 O -0.333(2) 0.2955(16) 0.3521(11) 0.177(8) Uani 1 1 d U . . 0
S1 S 0.3428(3) 0.4623(2) 0.62679(18) 0.0395(7) Uani 1 1 d . . . 0
O1 O 0.2608(8) 0.1982(5) 0.2567(4) 0.0318(16) Uani 1 1 d . A . 0
O2 O 0.3171(7) 0.0103(5) 0.1943(4) 0.0308(16) Uani 1 1 d . A . 0
O3 O 0.1444(9) 0.0290(5) 0.0636(4) 0.0371(18) Uani 1 1 d . . . 0
O4 O 0.1632(8) 0.2470(6) 0.0474(5) 0.0361(17) Uani 1 1 d . . . 0
N1 N 0.5538(11) 0.3089(7) 0.6190(6) 0.037(2) Uani 1 1 d . . . 0
N2 N 0.0831(10) 0.3614(7) 0.1780(6) 0.034(2) Uani 1 1 d . . . 0
C1 C 0.4635(12) 0.4291(8) 0.7030(7) 0.034(2) Uani 1 1 d . . . 0
C2 C 0.4607(12) 0.4751(9) 0.7682(7) 0.038(3) Uani 1 1 d . . . 0
H2A H 0.3898 0.5359 0.7756 0.045 Uiso 1 1 calc R . . 0
C3 C 0.5621(12) 0.4313(9) 0.8223(7) 0.040(3) Uani 1 1 d . . . 0
H3A H 0.5580 0.4587 0.8700 0.048 Uiso 1 1 calc R . . 0
C4 C 0.6707(13) 0.3477(10) 0.8083(8) 0.043(3) Uani 1 1 d . . . 0
H4A H 0.7421 0.3201 0.8462 0.052 Uiso 1 1 calc R . . 0
C5 C 0.6797(12) 0.3025(8) 0.7418(7) 0.035(2) Uani 1 1 d . . . 0
H5A H 0.7559 0.2452 0.7330 0.042 Uiso 1 1 calc R . . 0
C6 C 0.5732(12) 0.3440(8) 0.6881(7) 0.031(2) Uani 1 1 d . . . 0
C7 C 0.4361(13) 0.3602(9) 0.5813(7) 0.039(3) Uani 1 1 d . . . 0
C8 C 0.3923(12) 0.3409(10) 0.5083(7) 0.038(3) Uani 1 1 d . . . 0
H8A H 0.4538 0.2881 0.4831 0.045 Uiso 1 1 calc R . . 0
C9 C 0.2700(13) 0.3931(9) 0.4741(7) 0.037(3) Uani 1 1 d . . . 0
H9A H 0.2112 0.4453 0.5009 0.045 Uiso 1 1 calc R . . 0
C10 C 0.2159(13) 0.3802(9) 0.4014(7) 0.037(3) Uani 1 1 d . . . 0
C11 C 0.1148(13) 0.4586(9) 0.3638(8) 0.042(3) Uani 1 1 d . A . 0
H11A H 0.0741 0.5176 0.3888 0.050 Uiso 1 1 calc R . . 0
C12 C 0.0697(12) 0.4555(8) 0.2915(8) 0.037(3) Uani 1 1 d . . . 0
H12A H 0.0001 0.5127 0.2668 0.044 Uiso 1 1 calc R A . 0
C13 C 0.1250(11) 0.3685(8) 0.2529(7) 0.029(2) Uani 1 1 d . A . 0
C14 C 0.2197(11) 0.2850(8) 0.2941(6) 0.029(2) Uani 1 1 d . . . 0
C15 C 0.2686(12) 0.2900(9) 0.3654(7) 0.036(3) Uani 1 1 d . A . 0
H15A H 0.3378 0.2329 0.3907 0.043 Uiso 1 1 calc R . . 0
C16 C -0.0588(14) 0.4281(10) 0.1569(9) 0.053(4) Uani 1 1 d . A . 0
H16A H -0.0432 0.5071 0.1506 0.080 Uiso 1 1 calc R . . 0
H16B H -0.1455 0.4045 0.2008 0.080 Uiso 1 1 calc R . . 0
H16C H -0.0824 0.4172 0.1052 0.080 Uiso 1 1 calc R . . 0
C17 C 0.3673(12) 0.1088(8) 0.2900(7) 0.035(2) Uani 1 1 d . . . 0
H17A H 0.3112 0.0542 0.3362 0.042 Uiso 1 1 calc R A . 0
H17B H 0.4493 0.1387 0.3109 0.042 Uiso 1 1 calc R . . 0
C18 C 0.4377(12) 0.0542(8) 0.2235(7) 0.036(3) Uani 1 1 d . A . 0
H18A H 0.4946 0.1089 0.1778 0.043 Uiso 1 1 calc R . . 0
H18B H 0.5127 -0.0071 0.2446 0.043 Uiso 1 1 calc R . . 0
C19 C 0.3792(12) -0.0341(9) 0.1249(7) 0.041(3) Uani 1 1 d . . . 0
H19A H 0.4478 -0.1012 0.1423 0.049 Uiso 1 1 calc R A . 0
H19B H 0.4417 0.0220 0.0830 0.049 Uiso 1 1 calc R . . 0
C20 C 0.2488(12) -0.0637(8) 0.0893(8) 0.039(3) Uani 1 1 d . A . 0
H20A H 0.2923 -0.0947 0.0416 0.047 Uiso 1 1 calc R . . 0
H20B H 0.1904 -0.1225 0.1309 0.047 Uiso 1 1 calc R . . 0
C21 C 0.224(2) 0.0976(12) -0.0118(9) 0.036(5) Uani 0.76(4) 1 d P A 1 0
H21A H 0.3358 0.0968 -0.0086 0.044 Uiso 0.76(4) 1 calc PR A 1 0
H21B H 0.2121 0.0679 -0.0592 0.044 Uiso 0.76(4) 1 calc PR A 1 0
C21' C 0.128(8) 0.102(3) -0.017(3) 0.028(14) Uani 0.24(4) 1 d PU A 2 0
H21C H 0.2026 0.0742 -0.0595 0.034 Uiso 0.24(4) 1 calc PR A 2 0
H21D H 0.0222 0.0981 -0.0290 0.034 Uiso 0.24(4) 1 calc PR A 2 0
C22 C 0.1556(16) 0.2103(10) -0.0225(7) 0.050(3) Uani 1 1 d . A . 0
H22A H 0.2130 0.2598 -0.0714 0.060 Uiso 1 1 calc R B 1 0
H22B H 0.0460 0.2120 -0.0310 0.060 Uiso 1 1 calc R B 1 0
C23 C 0.1966(14) 0.3614(9) 0.0309(8) 0.046(3) Uani 1 1 d . A . 0
H23A H 0.1108 0.4096 0.0069 0.056 Uiso 1 1 calc R . . 0
H23B H 0.2934 0.3761 -0.0088 0.056 Uiso 1 1 calc R . . 0
C24 C 0.2153(13) 0.3861(8) 0.1107(6) 0.034(2) Uani 1 1 d . A . 0
H24A H 0.3088 0.3429 0.1300 0.041 Uiso 1 1 calc R . . 0
H24B H 0.2350 0.4662 0.0997 0.041 Uiso 1 1 calc R . . 0
C25 C 0.6595(13) 0.2212(9) 0.5918(7) 0.039(3) Uani 1 1 d . . . 0
H25A H 0.6066 0.1850 0.5589 0.047 Uiso 1 1 calc R . . 0
H25B H 0.6858 0.1636 0.6404 0.047 Uiso 1 1 calc R . . 0
C26 C 0.8081(13) 0.2697(10) 0.5401(8) 0.046(3) Uani 1 1 d . . . 0
H26A H 0.8763 0.2100 0.5228 0.068 Uiso 1 1 calc R . . 0
H26B H 0.8615 0.3044 0.5729 0.068 Uiso 1 1 calc R . . 0
H26C H 0.7823 0.3260 0.4915 0.068 Uiso 1 1 calc R . . 0

loop_
_atom_site_aniso_label
_atom_site_aniso_U_11
_atom_site_aniso_U_22
_atom_site_aniso_U_33
_atom_site_aniso_U_23
_atom_site_aniso_U_13
_atom_site_aniso_U_12
Ba1 0.0194(3) 0.0251(3) 0.0332(4) -0.0107(3) 0.0029(2) 0.00023(19)
O1W 0.043(4) 0.058(5) 0.038(5) -0.002(4) 0.005(4) -0.006(4)
O2W 0.118(18) 0.089(15) 0.043(12) -0.043(12) 0.025(12) -0.016(13)
O3W 0.085(18) 0.11(2) 0.21(3) -0.01(2) -0.02(2) -0.050(16)
Cl1 0.0306(12) 0.0294(13) 0.0429(16) -0.0141(12) -0.0091(11) 0.0012(10)
O11 0.035(4) 0.045(4) 0.044(5) 0.000(4) -0.007(4) 0.001(3)
O12 0.028(4) 0.047(4) 0.059(6) -0.034(4) -0.013(4) 0.002(3)
O13 0.065(6) 0.054(6) 0.078(7) 0.029(5) -0.025(6) -0.022(5)
O14 0.056(6) 0.093(7) 0.136(10) -0.094(8) -0.036(6) 0.028(5)
Cl2 0.0380(14) 0.0394(15) 0.0458(19) -0.0094(14) 0.0011(13) -0.0070(12)
O21 0.076(6) 0.051(5) 0.047(6) -0.019(5) 0.003(5) -0.030(5)
O22 0.140(11) 0.051(6) 0.084(9) -0.021(6) -0.003(8) 0.020(7)
O23 0.236(16) 0.102(9) 0.065(8) -0.006(7) -0.030(10) -0.105(10)
O24 0.027(5) 0.082(8) 0.275(18) 0.069(10) -0.001(8) 0.002(5)
Cl3 0.0347(15) 0.135(4) 0.066(3) -0.069(3) 0.0068(16) -0.0064(19)
O31 0.048(5) 0.073(6) 0.079(7) -0.042(6) -0.005(5) 0.002(5)
O32 0.033(5) 0.241(13) 0.097(8) -0.114(9) -0.004(5) 0.007(7)
O33 0.197(14) 0.231(16) 0.069(8) -0.106(10) 0.099(9) -0.161(13)
O34 0.175(15) 0.214(17) 0.155(14) -0.119(13) -0.025(12) 0.130(14)
S1 0.0378(14) 0.0442(16) 0.0371(17) -0.0171(14) 0.0028(12) -0.0002(12)
O1 0.033(4) 0.026(4) 0.039(4) -0.011(3) -0.012(3) 0.007(3)
O2 0.025(3) 0.034(4) 0.032(4) -0.012(3) 0.005(3) 0.001(3)
O3 0.058(5) 0.023(4) 0.026(4) -0.007(3) -0.001(4) 0.006(3)
O4 0.044(4) 0.031(4) 0.033(4) -0.009(3) -0.004(3) -0.002(3)
N1 0.043(5) 0.027(5) 0.039(6) -0.009(4) 0.001(4) -0.007(4)
N2 0.032(4) 0.029(5) 0.042(6) -0.010(4) -0.005(4) -0.004(4)
C1 0.038(6) 0.030(5) 0.030(6) -0.003(5) -0.001(5) -0.004(4)
C2 0.030(5) 0.039(6) 0.045(7) -0.019(6) 0.005(5) -0.009(4)
C3 0.033(5) 0.044(6) 0.046(7) -0.017(6) -0.003(5) -0.009(5)
C4 0.035(6) 0.053(7) 0.044(7) -0.018(6) -0.008(5) 0.005(5)
C5 0.038(6) 0.030(5) 0.036(7) -0.012(5) 0.001(5) -0.004(4)
C6 0.041(6) 0.021(5) 0.032(6) -0.009(5) 0.000(5) -0.002(4)
C7 0.051(7) 0.032(6) 0.031(7) -0.010(5) 0.007(5) -0.009(5)
C8 0.033(5) 0.052(7) 0.027(6) -0.015(6) 0.006(5) -0.001(5)
C9 0.042(6) 0.032(6) 0.037(7) -0.011(5) 0.005(5) -0.010(5)
C10 0.041(6) 0.034(6) 0.036(7) -0.008(5) -0.005(5) -0.004(5)
C11 0.047(6) 0.027(6) 0.049(8) -0.012(6) 0.001(6) 0.000(5)
C12 0.031(5) 0.022(5) 0.058(8) -0.013(5) 0.000(5) 0.000(4)
C13 0.026(5) 0.027(5) 0.035(6) -0.007(5) -0.006(4) -0.004(4)
C14 0.029(5) 0.021(5) 0.035(6) -0.006(5) 0.004(4) -0.010(4)
C15 0.030(5) 0.032(6) 0.043(7) -0.008(5) 0.004(5) -0.008(4)
C16 0.047(7) 0.050(7) 0.077(10) -0.034(7) -0.034(7) 0.023(6)
C17 0.032(5) 0.028(5) 0.048(7) -0.011(5) -0.015(5) 0.007(4)
C18 0.032(5) 0.023(5) 0.050(7) -0.004(5) -0.011(5) 0.001(4)
C19 0.036(6) 0.032(6) 0.050(8) -0.017(6) 0.019(5) 0.002(4)
C20 0.039(6) 0.024(5) 0.053(8) -0.016(5) 0.004(5) 0.006(4)
C21 0.037(11) 0.043(9) 0.023(8) -0.009(7) 0.003(7) 0.016(7)
C21' 0.04(2) 0.013(17) 0.03(2) -0.004(14) 0.004(15) -0.012(14)
C22 0.074(9) 0.042(7) 0.033(7) -0.004(6) -0.012(6) -0.011(6)
C23 0.050(7) 0.041(7) 0.049(8) -0.002(6) -0.022(6) -0.005(5)
C24 0.049(6) 0.025(5) 0.025(6) 0.001(5) -0.002(5) -0.005(4)
C25 0.056(7) 0.028(5) 0.033(7) -0.011(5) 0.004(5) -0.006(5)
C26 0.045(6) 0.046(7) 0.050(8) -0.026(6) -0.004(6) 0.011(5)

loop_
_atom_type_symbol
_atom_type_description
_atom_type_scat_dispersion_real
_atom_type_scat_dispersion_imag
_atom_type_scat_source
C C 0.0033 0.0016 'International Tables Vol C Tables 4.2.6.8 and 6.1.1.4'
H H 0.0000 0.0000 'International Tables Vol C Tables 4.2.6.8 and 6.1.1.4'
N N 0.0061 0.0033 'International Tables Vol C Tables 4.2.6.8 and 6.1.1.4'
O O 0.0106 0.0060 'International Tables Vol C Tables 4.2.6.8 and 6.1.1.4'
S S 0.1246 0.1234 'International Tables Vol C Tables 4.2.6.8 and 6.1.1.4'
Cl Cl 0.1484 0.1585 'International Tables Vol C Tables 4.2.6.8 and 6.1.1.4'
Ba Ba -0.3244 2.2819 'International Tables Vol C Tables 4.2.6.8 and 6.1.1.4'

loop_
_geom_angle_atom_site_label_1
_geom_angle_atom_site_label_2
_geom_angle_atom_site_label_3
_geom_angle
O4 Ba1 O21 121.6(2)
O4 Ba1 O3 57.3(2)
O21 Ba1 O3 67.3(2)
O4 Ba1 O11 75.9(2)
O21 Ba1 O11 78.5(3)
O3 Ba1 O11 80.7(2)
O4 Ba1 O32 133.8(4)
O21 Ba1 O32 78.2(3)
O3 Ba1 O32 137.1(3)
O11 Ba1 O32 67.7(3)
O4 Ba1 O1W 149.3(2)
O21 Ba1 O1W 66.9(3)
O3 Ba1 O1W 111.2(2)
O11 Ba1 O1W 133.4(2)
O32 Ba1 O1W 75.2(3)
O4 Ba1 O2 81.3(2)
O21 Ba1 O2 87.6(2)
O3 Ba1 O2 60.5(2)
O11 Ba1 O2 141.2(2)
O32 Ba1 O2 144.4(3)
O1W Ba1 O2 69.2(2)
O4 Ba1 O1 82.1(2)
O21 Ba1 O1 136.5(2)
O3 Ba1 O1 109.7(2)
O11 Ba1 O1 145.0(2)
O32 Ba1 O1 112.9(2)
O1W Ba1 O1 75.5(2)
O2 Ba1 O1 58.40(18)
O4 Ba1 N2 59.8(2)
O21 Ba1 N2 168.5(2)
O3 Ba1 N2 116.7(2)
O11 Ba1 N2 91.4(2)
O32 Ba1 N2 93.1(3)
O1W Ba1 N2 118.4(2)
O2 Ba1 N2 103.7(2)
O1 Ba1 N2 53.8(2)
O4 Ba1 O31 128.1(2)
O21 Ba1 O31 109.0(3)
O3 Ba1 O31 172.1(2)
O11 Ba1 O31 105.8(2)
O32 Ba1 O31 45.2(3)
O1W Ba1 O31 61.1(3)
O2 Ba1 O31 113.1(2)
O1 Ba1 O31 67.7(2)
N2 Ba1 O31 68.3(3)
O4 Ba1 Cl3 134.42(16)
O21 Ba1 Cl3 94.29(19)
O3 Ba1 Cl3 159.11(17)
O11 Ba1 Cl3 86.12(17)
O32 Ba1 Cl3 22.5(2)
O1W Ba1 Cl3 67.22(18)
O2 Ba1 Cl3 131.37(15)
O1 Ba1 Cl3 90.36(15)
N2 Ba1 Cl3 79.53(18)
O31 Ba1 Cl3 22.73(17)
O13 Cl1 O14 111.8(7)
O13 Cl1 O11 108.6(5)
O14 Cl1 O11 108.8(6)
O13 Cl1 O12 110.0(5)
O14 Cl1 O12 109.1(5)
O11 Cl1 O12 108.4(5)
Cl1 O11 Ba1 144.4(4)
O23 Cl2 O24 111.2(11)
O23 Cl2 O22 109.2(9)
O24 Cl2 O22 109.8(9)
O23 Cl2 O21 111.3(6)
O24 Cl2 O21 107.3(7)
O22 Cl2 O21 108.0(6)
Cl2 O21 Ba1 151.2(5)
O33 Cl3 O31 117.8(10)
O33 Cl3 O32 109.2(8)
O31 Cl3 O32 106.0(5)
O33 Cl3 O34 104.3(10)
O31 Cl3 O34 108.3(10)
O32 Cl3 O34 111.3(9)
O33 Cl3 Ba1 133.3(8)
O31 Cl3 Ba1 57.3(4)
O32 Cl3 Ba1 48.8(4)
O34 Cl3 Ba1 121.7(8)
Cl3 O31 Ba1 99.9(4)
Cl3 O32 Ba1 108.7(5)
C7 S1 C1 91.4(5)
C14 O1 C17 120.1(8)
C14 O1 Ba1 115.8(5)
C17 O1 Ba1 112.7(5)
C19 O2 C18 110.9(7)
C19 O2 Ba1 117.8(6)
C18 O2 Ba1 119.6(5)
C20 O3 C21 106.5(9)
C20 O3 C21' 132(2)
C21 O3 C21' 34(2)
C20 O3 Ba1 110.6(6)
C21 O3 Ba1 120.5(7)
C21' O3 Ba1 114.3(18)
C22 O4 C23 114.0(9)
C22 O4 Ba1 116.8(6)
C23 O4 Ba1 125.5(7)
C7 N1 C6 115.0(8)
C7 N1 C25 124.2(9)
C6 N1 C25 120.7(9)
C13 N2 C16 114.1(8)
C13 N2 C24 110.8(8)
C16 N2 C24 112.1(9)
C13 N2 Ba1 107.3(6)
C16 N2 Ba1 106.5(6)
C24 N2 Ba1 105.5(5)
C2 C1 C6 121.9(11)
C2 C1 S1 128.7(8)
C6 C1 S1 109.4(8)
C3 C2 C1 118.2(10)
C2 C3 C4 120.4(11)
C5 C4 C3 122.6(11)
C4 C5 C6 117.3(9)
C5 C6 N1 128.2(9)
C5 C6 C1 119.6(10)
N1 C6 C1 112.2(10)
N1 C7 C8 126.2(9)
N1 C7 S1 111.9(8)
C8 C7 S1 121.8(9)
C9 C8 C7 123.7(10)
C8 C9 C10 128.2(10)
C11 C10 C15 117.9(10)
C11 C10 C9 119.7(10)
C15 C10 C9 122.3(10)
C10 C11 C12 122.3(10)
C11 C12 C13 120.9(10)
C14 C13 N2 119.9(8)
C14 C13 C12 116.7(9)
N2 C13 C12 123.3(10)
C15 C14 O1 123.6(9)
C15 C14 C13 122.2(9)
O1 C14 C13 114.2(9)
C14 C15 C10 119.9(10)
O1 C17 C18 108.1(8)
O2 C18 C17 109.4(8)
O2 C19 C20 109.3(8)
O3 C20 C19 112.9(8)
C22 C21 O3 108.5(11)
C22 C21' O3 112(3)
C21' C22 O4 121(2)
C21' C22 C21 35(2)
O4 C22 C21 108.9(11)
O4 C23 C24 108.0(9)
N2 C24 C23 116.3(9)
N1 C25 C26 111.0(8)

loop_
_geom_bond_atom_site_label_1
_geom_bond_atom_site_label_2
_geom_bond_distance
Ba1 O4 2.766(7)
Ba1 O21 2.783(8)
Ba1 O3 2.799(7)
Ba1 O11 2.801(7)
Ba1 O32 2.815(9)
Ba1 O1W 2.831(8)
Ba1 O2 2.838(6)
Ba1 O1 2.843(7)
Ba1 N2 3.007(8)
Ba1 O31 3.031(9)
Ba1 Cl3 3.547(3)
Cl1 O13 1.417(10)
Cl1 O14 1.432(8)
Cl1 O11 1.433(8)
Cl1 O12 1.436(7)
Cl2 O23 1.363(12)
Cl2 O24 1.374(11)
Cl2 O22 1.409(10)
Cl2 O21 1.439(9)
Cl3 O33 1.332(12)
Cl3 O31 1.391(9)
Cl3 O32 1.435(10)
Cl3 O34 1.455(14)
S1 C7 1.722(10)
S1 C1 1.751(11)
O1 C14 1.376(10)
O1 C17 1.442(11)
O2 C19 1.433(11)
O2 C18 1.441(12)
O3 C20 1.424(12)
O3 C21 1.451(17)
O3 C21' 1.46(5)
O4 C22 1.390(13)
O4 C23 1.424(13)
N1 C7 1.327(14)
N1 C6 1.393(13)
N1 C25 1.475(13)
N2 C13 1.409(13)
N2 C16 1.468(13)
N2 C24 1.478(13)
C1 C2 1.367(14)
C1 C6 1.401(13)
C2 C3 1.362(15)
C3 C4 1.378(15)
C4 C5 1.374(14)
C5 C6 1.386(15)
C7 C8 1.440(15)
C8 C9 1.336(15)
C9 C10 1.446(15)
C10 C11 1.358(15)
C10 C15 1.413(14)
C11 C12 1.363(16)
C12 C13 1.410(13)
C13 C14 1.383(14)
C14 C15 1.370(15)
C17 C18 1.483(14)
C19 C20 1.493(16)
C21 C22 1.447(18)
C21' C22 1.37(4)
C23 C24 1.503(15)
C25 C26 1.523(16)
